data_7002523
loop_
_publ_author_name
'Whitelaw, Emma L.'
'Jones, Matthew D.'
'Mahon, Mary F.'
'Kociok-Kohn, Gabriele'

_publ_section_title
;
 Novel Ti(iv) and Zr(iv) complexes and their application in the
 ring-opening polymerisation of cyclic esters
;
_journal_issue 41
_journal_name_full 'Dalton Transactions'
_journal_page_first 9020
_journal_page_last 9025
_journal_paper_doi 10.1039/b911545e
_journal_year 2009
_chemical_formula_sum 'C99 H134 N2 O8 Zr2'
_chemical_formula_weight 1662.52
_chemical_name_systematic
;
?
;
_space_group_IT_number 14
_symmetry_cell_setting monoclinic
_symmetry_space_group_name_Hall '-P 2yn'
_symmetry_space_group_name_H-M 'P 1 21/n 1'
_atom_sites_solution_hydrogens geom
_atom_sites_solution_primary direct
_atom_sites_solution_secondary difmap
_audit_creation_method SHELXL-97
_cell_angle_alpha 90.00
_cell_angle_beta 91.6470(10)
_cell_angle_gamma 90.00
_cell_formula_units_Z 2
_cell_length_a 12.7140(2)
_cell_length_b 15.7070(3)
_cell_length_c 22.6870(4)
_cell_measurement_reflns_used 24501
_cell_measurement_temperature 150(2)
_cell_measurement_theta_max 25.03
_cell_measurement_theta_min 3.51
_cell_volume 4528.69(14)
_computing_cell_refinement 'HKL Scalepack (Otwinski & Minor, 1997)'
_computing_data_collection 'Collect (Nonius BV, 1997-2000)'
_computing_data_reduction 'HKL Denzo & Scalepack (Otwinski & Minor 1997)'
_computing_molecular_graphics 'Ortep-3 for Windows (Farrugia, 1997)'
_computing_publication_material 'WinGX publication routines (Farrugia, 1999)'
_computing_structure_refinement 'SHELXL-97 (Sheldrick, 1997)'
_computing_structure_solution
;
SIR97- Altomare A., Burla M.C., Camalli M., Cascarano G.L., Giacovazzo C. ,
Guagliardi A., Moliterni A.G.G., Polidori G.,Spagna R.
(1999) J. Appl. Cryst. 32, 115-119.
;
_diffrn_ambient_temperature 150(2)
_diffrn_measured_fraction_theta_full 0.994
_diffrn_measured_fraction_theta_max 0.994
_diffrn_measurement_device_type 'nonius kappa ccd'
_diffrn_measurement_method ccd
_diffrn_radiation_monochromator graphite
_diffrn_radiation_source 'fine-focus sealed tube'
_diffrn_radiation_type MoK\a
_diffrn_radiation_wavelength 0.71073
_diffrn_reflns_av_R_equivalents 0.1143
_diffrn_reflns_av_sigmaI/netI 0.0756
_diffrn_reflns_limit_h_max 14
_diffrn_reflns_limit_h_min -15
_diffrn_reflns_limit_k_max 18
_diffrn_reflns_limit_k_min -18
_diffrn_reflns_limit_l_max 26
_diffrn_reflns_limit_l_min -26
_diffrn_reflns_number 37439
_diffrn_reflns_theta_full 24.98
_diffrn_reflns_theta_max 24.98
_diffrn_reflns_theta_min 3.52
_exptl_absorpt_coefficient_mu 0.285
_exptl_absorpt_correction_type none
_exptl_crystal_colour colourless
_exptl_crystal_density_diffrn 1.219
_exptl_crystal_density_method 'not measured'
_exptl_crystal_description block
_exptl_crystal_F_000 1772
_exptl_crystal_size_max 0.20
_exptl_crystal_size_mid 0.15
_exptl_crystal_size_min 0.10
_refine_diff_density_max 0.407
_refine_diff_density_min -0.459
_refine_diff_density_rms 0.091
_refine_ls_extinction_method none
_refine_ls_goodness_of_fit_ref 1.021
_refine_ls_hydrogen_treatment constr
_refine_ls_matrix_type full
_refine_ls_number_parameters 531
_refine_ls_number_reflns 7897
_refine_ls_number_restraints 0
_refine_ls_restrained_S_all 1.021
_refine_ls_R_factor_all 0.0754
_refine_ls_R_factor_gt 0.0429
_refine_ls_shift/su_max 0.001
_refine_ls_shift/su_mean 0.000
_refine_ls_structure_factor_coef Fsqd
_refine_ls_weighting_details 'calc w=1/[\s^2^(Fo^2^)+(0.0257P)^2^+3.6864P] where P=(Fo^2^+2Fc^2^)/3'
_refine_ls_weighting_scheme calc
_refine_ls_wR_factor_gt 0.0829
_refine_ls_wR_factor_ref 0.0946
_reflns_number_gt 5755
_reflns_number_total 7897
_reflns_threshold_expression >2sigma(I)
_cod_data_source_file b911545e.txt
_cod_data_source_block Zr(1)(OiPr)
_cod_original_sg_symbol_H-M P21/n
_cod_database_code 7002523

loop_
_symmetry_equiv_pos_as_xyz
'x, y, z'
'-x+1/2, y+1/2, -z+1/2'
'-x, -y, -z'
'x-1/2, -y-1/2, z-1/2'

loop_
_atom_site_label
_atom_site_type_symbol
_atom_site_fract_x
_atom_site_fract_y
_atom_site_fract_z
_atom_site_U_iso_or_equiv
_atom_site_adp_type
_atom_site_occupancy
_atom_site_symmetry_multiplicity
_atom_site_calc_flag
_atom_site_refinement_flags
_atom_site_disorder_assembly
_atom_site_disorder_group
Zr1 Zr 0.40898(2) 0.512669(17) 0.060717(12) 0.01749(9) Uani 1 1 d . . .
O1 O 0.31401(15) 0.59626(13) 0.02810(9) 0.0259(5) Uani 1 1 d . . .
N1 N 0.52141(17) 0.42010(15) 0.12147(10) 0.0181(5) Uani 1 1 d . . .
C1 C 0.4951(2) 0.58412(19) 0.18423(12) 0.0188(6) Uani 1 1 d . . .
O2 O 0.43316(14) 0.58034(12) 0.13428(8) 0.0202(4) Uani 1 1 d . . .
C2 C 0.5359(2) 0.66205(19) 0.20546(13) 0.0206(6) Uani 1 1 d . . .
O3 O 0.56880(14) 0.53001(12) 0.03364(8) 0.0189(4) Uani 1 1 d . . .
C3 C 0.6006(2) 0.65815(19) 0.25627(13) 0.0227(7) Uani 1 1 d . . .
H3 H 0.6293 0.7099 0.2713 0.027 Uiso 1 1 calc R . .
O4 O 0.31533(14) 0.41465(12) 0.07703(8) 0.0213(5) Uani 1 1 d . . .
C4 C 0.6254(2) 0.58311(19) 0.28627(13) 0.0224(7) Uani 1 1 d . . .
C5 C 0.5832(2) 0.50782(19) 0.26365(12) 0.0213(6) Uani 1 1 d . . .
H5 H 0.5976 0.4556 0.2834 0.026 Uiso 1 1 calc R . .
C6 C 0.5202(2) 0.50783(18) 0.21252(12) 0.0186(6) Uani 1 1 d . . .
C7 C 0.5124(2) 0.74626(19) 0.17389(14) 0.0249(7) Uani 1 1 d . . .
C8 C 0.3936(3) 0.7650(2) 0.17375(16) 0.0364(8) Uani 1 1 d . . .
H8A H 0.3552 0.7177 0.1551 0.055 Uiso 1 1 calc R . .
H8B H 0.3791 0.8176 0.1517 0.055 Uiso 1 1 calc R . .
H8C H 0.3710 0.7718 0.2144 0.055 Uiso 1 1 calc R . .
C9 C 0.5491(3) 0.7423(2) 0.10984(15) 0.0376(9) Uani 1 1 d . . .
H9A H 0.6227 0.7236 0.1096 0.056 Uiso 1 1 calc R . .
H9B H 0.5430 0.7988 0.0918 0.056 Uiso 1 1 calc R . .
H9C H 0.5051 0.7018 0.0874 0.056 Uiso 1 1 calc R . .
C10 C 0.5698(3) 0.8218(2) 0.20344(15) 0.0342(8) Uani 1 1 d . . .
H10A H 0.5470 0.8276 0.2441 0.051 Uiso 1 1 calc R . .
H10B H 0.5531 0.8741 0.1816 0.051 Uiso 1 1 calc R . .
H10C H 0.6459 0.8119 0.2034 0.051 Uiso 1 1 calc R . .
C11 C 0.6979(2) 0.5806(2) 0.34172(13) 0.0265(7) Uani 1 1 d . . .
C12 C 0.7559(3) 0.6650(2) 0.35197(16) 0.0391(9) Uani 1 1 d . . .
H12A H 0.7962 0.6791 0.3171 0.059 Uiso 1 1 calc R . .
H12B H 0.8038 0.6598 0.3864 0.059 Uiso 1 1 calc R . .
H12C H 0.7046 0.7103 0.3590 0.059 Uiso 1 1 calc R . .
C13 C 0.6308(3) 0.5616(2) 0.39515(14) 0.0382(8) Uani 1 1 d . . .
H13A H 0.5785 0.6069 0.3995 0.057 Uiso 1 1 calc R . .
H13B H 0.6762 0.5589 0.4308 0.057 Uiso 1 1 calc R . .
H13C H 0.5949 0.5070 0.3894 0.057 Uiso 1 1 calc R . .
C14 C 0.7802(3) 0.5102(2) 0.33577(16) 0.0443(9) Uani 1 1 d . . .
H14A H 0.7449 0.4549 0.3326 0.066 Uiso 1 1 calc R . .
H14B H 0.8278 0.5105 0.3705 0.066 Uiso 1 1 calc R . .
H14C H 0.8208 0.5203 0.3003 0.066 Uiso 1 1 calc R . .
C15 C 0.4862(2) 0.42506(18) 0.18468(12) 0.0202(6) Uani 1 1 d . . .
H15A H 0.4086 0.4202 0.1855 0.024 Uiso 1 1 calc R . .
H15B H 0.5170 0.3770 0.2076 0.024 Uiso 1 1 calc R . .
C16 C 0.6486(2) 0.51154(19) 0.07442(12) 0.0185(6) Uani 1 1 d . . .
C17 C 0.7455(2) 0.55131(19) 0.07247(13) 0.0225(7) Uani 1 1 d . . .
H17 H 0.7573 0.5949 0.0444 0.027 Uiso 1 1 calc R . .
C18 C 0.8255(2) 0.5271(2) 0.11194(13) 0.0267(7) Uani 1 1 d . . .
H18 H 0.8922 0.5541 0.1108 0.032 Uiso 1 1 calc R . .
C19 C 0.8086(2) 0.4639(2) 0.15289(13) 0.0268(7) Uani 1 1 d . . .
H19 H 0.8640 0.4470 0.1794 0.032 Uiso 1 1 calc R . .
C20 C 0.7109(2) 0.42504(19) 0.15545(13) 0.0231(7) Uani 1 1 d . . .
H20 H 0.6994 0.3813 0.1835 0.028 Uiso 1 1 calc R . .
C21 C 0.6301(2) 0.45021(18) 0.11701(12) 0.0184(6) Uani 1 1 d . . .
C22 C 0.5093(2) 0.33126(18) 0.09733(14) 0.0224(7) Uani 1 1 d . . .
H22A H 0.5668 0.2953 0.1140 0.027 Uiso 1 1 calc R . .
H22B H 0.5167 0.3330 0.0540 0.027 Uiso 1 1 calc R . .
C23 C 0.3108(2) 0.33477(18) 0.09962(13) 0.0207(6) Uani 1 1 d . . .
C24 C 0.4050(2) 0.29056(19) 0.11093(13) 0.0223(7) Uani 1 1 d . . .
C25 C 0.4030(2) 0.20985(19) 0.13569(14) 0.0274(7) Uani 1 1 d . . .
H25 H 0.4676 0.1809 0.1431 0.033 Uiso 1 1 calc R . .
C26 C 0.3094(2) 0.1700(2) 0.14997(15) 0.0318(8) Uani 1 1 d . . .
C27 C 0.2166(2) 0.2163(2) 0.13875(15) 0.0302(8) Uani 1 1 d . . .
H27 H 0.1518 0.1906 0.1484 0.036 Uiso 1 1 calc R . .
C28 C 0.2137(2) 0.29751(19) 0.11438(13) 0.0238(7) Uani 1 1 d . . .
C29 C 0.3037(3) 0.0825(2) 0.18008(19) 0.0458(10) Uani 1 1 d . . .
C30 C 0.2308(4) 0.0236(3) 0.1443(3) 0.0808(16) Uani 1 1 d . . .
H30A H 0.2312 -0.0331 0.1624 0.121 Uiso 1 1 calc R . .
H30B H 0.2554 0.0194 0.1039 0.121 Uiso 1 1 calc R . .
H30C H 0.1592 0.0466 0.1438 0.121 Uiso 1 1 calc R . .
C31 C 0.2599(4) 0.0927(3) 0.2418(2) 0.0681(14) Uani 1 1 d . . .
H31A H 0.2548 0.0367 0.2605 0.102 Uiso 1 1 calc R . .
H31B H 0.1899 0.1187 0.2387 0.102 Uiso 1 1 calc R . .
H31C H 0.3069 0.1292 0.2656 0.102 Uiso 1 1 calc R . .
C32 C 0.4115(3) 0.0395(3) 0.1854(2) 0.0627(13) Uani 1 1 d . . .
H32A H 0.4597 0.0756 0.2088 0.094 Uiso 1 1 calc R . .
H32B H 0.4394 0.0313 0.1460 0.094 Uiso 1 1 calc R . .
H32C H 0.4044 -0.0158 0.2048 0.094 Uiso 1 1 calc R . .
C33 C 0.1099(2) 0.34772(19) 0.10872(13) 0.0234(7) Uani 1 1 d . . .
C34 C 0.0905(2) 0.3836(2) 0.04630(14) 0.0311(8) Uani 1 1 d . . .
H34A H 0.0219 0.4119 0.0440 0.047 Uiso 1 1 calc R . .
H34B H 0.0916 0.3370 0.0176 0.047 Uiso 1 1 calc R . .
H34C H 0.1458 0.4248 0.0375 0.047 Uiso 1 1 calc R . .
C35 C 0.1149(2) 0.4207(2) 0.15372(14) 0.0301(7) Uani 1 1 d . . .
H35A H 0.1747 0.4578 0.1454 0.045 Uiso 1 1 calc R . .
H35B H 0.1237 0.3972 0.1936 0.045 Uiso 1 1 calc R . .
H35C H 0.0496 0.4537 0.1509 0.045 Uiso 1 1 calc R . .
C36 C 0.0146(2) 0.2916(2) 0.12232(16) 0.0350(8) Uani 1 1 d . . .
H36A H -0.0499 0.3255 0.1187 0.053 Uiso 1 1 calc R . .
H36B H 0.0223 0.2693 0.1626 0.053 Uiso 1 1 calc R . .
H36C H 0.0106 0.2440 0.0944 0.053 Uiso 1 1 calc R . .
C37 C 0.2248(2) 0.6485(2) 0.01458(15) 0.0328(8) Uani 1 1 d . . .
H37 H 0.1929 0.6296 -0.0240 0.039 Uiso 1 1 calc R . .
C38 C 0.1444(3) 0.6358(2) 0.06211(17) 0.0427(9) Uani 1 1 d . . .
H38A H 0.1225 0.5760 0.0627 0.064 Uiso 1 1 calc R . .
H38B H 0.0830 0.6720 0.0537 0.064 Uiso 1 1 calc R . .
H38C H 0.1759 0.6512 0.1006 0.064 Uiso 1 1 calc R . .
C39 C 0.2588(3) 0.7397(2) 0.00886(18) 0.0486(10) Uani 1 1 d . . .
H39A H 0.2863 0.7602 0.0471 0.073 Uiso 1 1 calc R . .
H39B H 0.1985 0.7745 -0.0039 0.073 Uiso 1 1 calc R . .
H39C H 0.3140 0.7437 -0.0203 0.073 Uiso 1 1 calc R . .
C100 C 0.5388(9) 0.3635(4) 0.4681(4) 0.200(5) Uani 1 1 d . . .
H10D H 0.4855 0.4084 0.4693 0.300 Uiso 1 1 calc R . .
H10E H 0.6086 0.3882 0.4761 0.300 Uiso 1 1 calc R . .
H10F H 0.5242 0.3204 0.4980 0.300 Uiso 1 1 calc R . .
C101 C 0.5362(8) 0.3222(4) 0.4071(4) 0.114(3) Uani 1 1 d . . .
C102 C 0.4525(8) 0.3309(6) 0.3724(6) 0.151(5) Uani 1 1 d . . .
H102 H 0.3946 0.3637 0.3851 0.181 Uiso 1 1 calc R . .
C103 C 0.4478(6) 0.2928(7) 0.3176(5) 0.148(5) Uani 1 1 d . . .
H103 H 0.3870 0.2991 0.2926 0.177 Uiso 1 1 calc R . .
C104 C 0.5332(6) 0.2452(4) 0.2991(3) 0.096(2) Uani 1 1 d . . .
H104 H 0.5304 0.2169 0.2620 0.116 Uiso 1 1 calc R . .
C105 C 0.6194(5) 0.2397(4) 0.3344(3) 0.0873(17) Uani 1 1 d . . .
H105 H 0.6793 0.2096 0.3214 0.105 Uiso 1 1 calc R . .
C106 C 0.6216(5) 0.2774(3) 0.3893(3) 0.0822(16) Uani 1 1 d . . .
H106 H 0.6822 0.2723 0.4145 0.099 Uiso 1 1 calc R . .
C107 C 0.3147(7) 0.1063(6) -0.0009(4) 0.065(3) Uani 0.50 1 d P . .
H10G H 0.3264 0.1553 0.0252 0.097 Uiso 0.50 1 calc PR A 1
H10H H 0.2538 0.0738 0.0121 0.097 Uiso 0.50 1 calc PR A 1
H10I H 0.3014 0.1263 -0.0413 0.097 Uiso 0.50 1 calc PR A 1
C108 C 0.412(2) 0.0493(19) 0.0011(10) 0.068(11) Uani 0.50 1 d P . 1
C109 C 0.5100(4) 0.0870(3) 0.0037(2) 0.0623(13) Uani 1 1 d . . .
H109 H 0.5164 0.1471 0.0061 0.075 Uiso 1 1 calc R . 1
C110 C 0.5983(4) 0.0366(3) 0.00281(19) 0.0649(13) Uani 1 1 d . . .
H110 H 0.6663 0.0616 0.0049 0.078 Uiso 1 1 calc R . .
C118 C 0.4101(19) 0.0536(19) 0.0009(10) 0.061(10) Uani 0.50 1 d P . 2
H118 H 0.3495 0.0889 0.0015 0.073 Uiso 0.50 1 calc PR . 2

loop_
_atom_site_aniso_label
_atom_site_aniso_U_11
_atom_site_aniso_U_22
_atom_site_aniso_U_33
_atom_site_aniso_U_23
_atom_site_aniso_U_13
_atom_site_aniso_U_12
Zr1 0.01480(14) 0.01951(16) 0.01815(14) 0.00063(13) 0.00048(9) 0.00104(12)
O1 0.0243(11) 0.0275(13) 0.0255(12) 0.0005(9) -0.0042(9) 0.0092(9)
N1 0.0163(12) 0.0178(14) 0.0204(13) -0.0010(10) 0.0028(9) -0.0017(9)
C1 0.0173(15) 0.0237(17) 0.0154(15) -0.0012(12) 0.0019(11) -0.0012(12)
O2 0.0195(10) 0.0210(12) 0.0201(11) -0.0002(8) -0.0017(8) 0.0020(8)
C2 0.0194(15) 0.0215(17) 0.0212(16) -0.0008(13) 0.0046(12) 0.0012(12)
O3 0.0159(10) 0.0246(12) 0.0162(10) -0.0004(8) -0.0001(7) 0.0001(8)
C3 0.0220(16) 0.0212(17) 0.0251(17) -0.0057(13) 0.0031(12) -0.0014(12)
O4 0.0175(10) 0.0225(12) 0.0241(11) 0.0025(9) -0.0002(8) -0.0023(8)
C4 0.0208(15) 0.0268(18) 0.0197(16) -0.0010(13) 0.0034(12) 0.0002(12)
C5 0.0242(15) 0.0203(17) 0.0196(14) 0.0017(13) 0.0020(11) 0.0032(12)
C6 0.0181(14) 0.0180(16) 0.0201(14) -0.0014(12) 0.0036(11) 0.0005(12)
C7 0.0262(16) 0.0182(17) 0.0303(18) 0.0018(13) -0.0010(13) -0.0005(12)
C8 0.0355(19) 0.023(2) 0.050(2) 0.0000(16) -0.0075(16) 0.0038(14)
C9 0.052(2) 0.028(2) 0.033(2) 0.0091(16) 0.0063(16) -0.0018(16)
C10 0.041(2) 0.0217(19) 0.039(2) -0.0009(15) -0.0045(16) -0.0029(14)
C11 0.0274(17) 0.0273(19) 0.0246(17) -0.0048(14) -0.0053(13) 0.0027(13)
C12 0.042(2) 0.041(2) 0.033(2) -0.0005(16) -0.0126(16) -0.0077(16)
C13 0.043(2) 0.046(2) 0.0255(18) 0.0033(16) -0.0053(15) 0.0021(16)
C14 0.0363(19) 0.052(3) 0.043(2) -0.0124(19) -0.0180(15) 0.0173(17)
C15 0.0221(15) 0.0208(17) 0.0177(16) 0.0028(12) 0.0008(12) 0.0002(12)
C16 0.0150(13) 0.0215(16) 0.0192(14) -0.0048(13) 0.0008(10) 0.0045(12)
C17 0.0201(16) 0.0237(17) 0.0239(16) -0.0001(13) 0.0025(12) -0.0014(12)
C18 0.0172(15) 0.034(2) 0.0290(17) -0.0055(15) 0.0019(12) -0.0036(13)
C19 0.0196(16) 0.034(2) 0.0267(17) -0.0018(14) -0.0022(12) 0.0031(13)
C20 0.0224(16) 0.0243(18) 0.0224(16) 0.0003(13) -0.0006(12) 0.0027(12)
C21 0.0141(14) 0.0195(16) 0.0215(16) -0.0039(12) 0.0016(11) -0.0018(11)
C22 0.0187(15) 0.0185(17) 0.0299(17) -0.0016(13) 0.0012(12) 0.0032(12)
C23 0.0217(15) 0.0184(17) 0.0223(16) -0.0042(13) 0.0029(12) -0.0022(12)
C24 0.0210(15) 0.0212(18) 0.0247(17) -0.0057(13) 0.0003(12) -0.0012(12)
C25 0.0237(16) 0.0203(18) 0.038(2) -0.0013(14) 0.0031(14) 0.0032(13)
C26 0.0303(18) 0.0207(18) 0.045(2) -0.0014(15) 0.0079(15) -0.0019(13)
C27 0.0256(17) 0.0253(19) 0.040(2) -0.0007(15) 0.0093(14) -0.0038(13)
C28 0.0234(16) 0.0242(18) 0.0237(17) -0.0067(13) 0.0007(12) -0.0013(12)
C29 0.041(2) 0.024(2) 0.073(3) 0.0097(19) 0.0173(19) 0.0007(16)
C30 0.075(3) 0.025(3) 0.142(5) 0.010(3) 0.005(3) -0.021(2)
C31 0.071(3) 0.055(3) 0.080(3) 0.037(3) 0.037(3) 0.017(2)
C32 0.050(2) 0.034(2) 0.106(4) 0.025(2) 0.025(2) 0.0112(18)
C33 0.0181(15) 0.0223(18) 0.0299(18) -0.0028(13) 0.0046(12) -0.0017(12)
C34 0.0203(16) 0.039(2) 0.0338(19) 0.0006(15) -0.0006(13) -0.0022(14)
C35 0.0256(17) 0.032(2) 0.0326(19) -0.0042(15) 0.0057(13) 0.0016(14)
C36 0.0228(17) 0.035(2) 0.047(2) -0.0027(17) 0.0068(14) -0.0060(14)
C37 0.0300(18) 0.037(2) 0.0310(19) -0.0022(15) -0.0088(14) 0.0160(15)
C38 0.0297(19) 0.039(2) 0.060(3) -0.0016(19) 0.0066(17) 0.0108(15)
C39 0.050(2) 0.041(3) 0.056(3) 0.0152(19) 0.0159(19) 0.0219(18)
C100 0.392(15) 0.069(5) 0.148(7) 0.000(5) 0.181(9) -0.032(7)
C101 0.175(8) 0.040(3) 0.132(6) 0.029(4) 0.094(6) -0.007(4)
C102 0.121(7) 0.112(7) 0.225(12) 0.135(8) 0.092(8) 0.058(6)
C103 0.076(5) 0.178(10) 0.188(9) 0.145(9) -0.007(6) -0.025(5)
C104 0.116(6) 0.071(4) 0.102(5) 0.037(4) -0.001(4) -0.029(4)
C105 0.087(4) 0.060(4) 0.116(5) 0.021(4) 0.024(4) -0.001(3)
C106 0.094(4) 0.055(3) 0.099(5) 0.014(3) 0.035(3) -0.009(3)
C107 0.064(6) 0.081(7) 0.049(5) 0.000(5) -0.006(4) -0.001(5)
C108 0.11(2) 0.056(17) 0.037(13) -0.011(10) -0.038(11) 0.011(12)
C109 0.078(4) 0.059(3) 0.048(3) 0.012(2) -0.025(2) -0.008(3)
C110 0.064(3) 0.081(4) 0.048(3) 0.015(3) -0.019(2) -0.013(3)
C118 0.040(13) 0.09(2) 0.056(15) 0.039(11) -0.001(9) 0.004(9)

loop_
_atom_type_symbol
_atom_type_description
_atom_type_scat_dispersion_real
_atom_type_scat_dispersion_imag
_atom_type_scat_source
C C 0.0033 0.0016 'International Tables Vol C Tables 4.2.6.8 and 6.1.1.4'
H H 0.0000 0.0000 'International Tables Vol C Tables 4.2.6.8 and 6.1.1.4'
N N 0.0061 0.0033 'International Tables Vol C Tables 4.2.6.8 and 6.1.1.4'
O O 0.0106 0.0060 'International Tables Vol C Tables 4.2.6.8 and 6.1.1.4'
Zr Zr -2.9673 0.5597 'International Tables Vol C Tables 4.2.6.8 and 6.1.1.4'

loop_
_geom_angle_atom_site_label_1
_geom_angle_atom_site_label_2
_geom_angle_atom_site_label_3
_geom_angle
_geom_angle_site_symmetry_1
_geom_angle_site_symmetry_3
_geom_angle_publ_flag
O1 Zr1 O4 103.19(8) . . ?
O1 Zr1 O2 92.19(8) . . ?
O4 Zr1 O2 109.61(8) . . ?
O1 Zr1 O3 113.05(8) . . ?
O4 Zr1 O3 136.48(8) . . ?
O2 Zr1 O3 92.71(7) . . ?
O1 Zr1 O3 86.12(8) . 3_665 ?
O4 Zr1 O3 92.19(7) . 3_665 ?
O2 Zr1 O3 157.89(7) . 3_665 ?
O3 Zr1 O3 67.96(8) . 3_665 ?
O1 Zr1 N1 168.19(8) . . ?
O4 Zr1 N1 77.14(7) . . ?
O2 Zr1 N1 76.76(8) . . ?
O3 Zr1 N1 72.21(7) . . ?
O3 Zr1 N1 105.69(7) 3_665 . ?
O1 Zr1 Zr1 100.85(6) . 3_665 ?
O4 Zr1 Zr1 116.73(6) . 3_665 ?
O2 Zr1 Zr1 126.90(5) . 3_665 ?
O3 Zr1 Zr1 34.95(5) . 3_665 ?
O3 Zr1 Zr1 33.00(4) 3_665 3_665 ?
N1 Zr1 Zr1 89.29(5) . 3_665 ?
C37 O1 Zr1 164.8(2) . . ?
C21 N1 C22 111.1(2) . . ?
C21 N1 C15 110.7(2) . . ?
C22 N1 C15 111.2(2) . . ?
C21 N1 Zr1 107.87(16) . . ?
C22 N1 Zr1 107.15(16) . . ?
C15 N1 Zr1 108.66(16) . . ?
O2 C1 C6 117.7(2) . . ?
O2 C1 C2 121.4(3) . . ?
C6 C1 C2 120.8(2) . . ?
C1 O2 Zr1 142.24(18) . . ?
C3 C2 C1 116.5(3) . . ?
C3 C2 C7 121.8(3) . . ?
C1 C2 C7 121.7(3) . . ?
C16 O3 Zr1 117.48(15) . . ?
C16 O3 Zr1 117.40(15) . 3_665 ?
Zr1 O3 Zr1 112.04(8) . 3_665 ?
C4 C3 C2 124.0(3) . . ?
C4 C3 H3 118.0 . . ?
C2 C3 H3 118.0 . . ?
C23 O4 Zr1 144.96(17) . . ?
C5 C4 C3 117.4(3) . . ?
C5 C4 C11 119.7(3) . . ?
C3 C4 C11 122.9(3) . . ?
C6 C5 C4 121.0(3) . . ?
C6 C5 H5 119.5 . . ?
C4 C5 H5 119.5 . . ?
C5 C6 C1 120.3(3) . . ?
C5 C6 C15 120.1(3) . . ?
C1 C6 C15 119.4(2) . . ?
C2 C7 C10 112.3(3) . . ?
C2 C7 C8 110.2(2) . . ?
C10 C7 C8 107.8(3) . . ?
C2 C7 C9 110.3(3) . . ?
C10 C7 C9 106.9(3) . . ?
C8 C7 C9 109.3(3) . . ?
C7 C8 H8A 109.5 . . ?
C7 C8 H8B 109.5 . . ?
H8A C8 H8B 109.5 . . ?
C7 C8 H8C 109.5 . . ?
H8A C8 H8C 109.5 . . ?
H8B C8 H8C 109.5 . . ?
C7 C9 H9A 109.5 . . ?
C7 C9 H9B 109.5 . . ?
H9A C9 H9B 109.5 . . ?
C7 C9 H9C 109.5 . . ?
H9A C9 H9C 109.5 . . ?
H9B C9 H9C 109.5 . . ?
C7 C10 H10A 109.5 . . ?
C7 C10 H10B 109.5 . . ?
H10A C10 H10B 109.5 . . ?
C7 C10 H10C 109.5 . . ?
H10A C10 H10C 109.5 . . ?
H10B C10 H10C 109.5 . . ?
C12 C11 C14 108.1(3) . . ?
C12 C11 C13 109.0(3) . . ?
C14 C11 C13 109.1(3) . . ?
C12 C11 C4 112.1(3) . . ?
C14 C11 C4 109.9(2) . . ?
C13 C11 C4 108.5(2) . . ?
C11 C12 H12A 109.5 . . ?
C11 C12 H12B 109.5 . . ?
H12A C12 H12B 109.5 . . ?
C11 C12 H12C 109.5 . . ?
H12A C12 H12C 109.5 . . ?
H12B C12 H12C 109.5 . . ?
C11 C13 H13A 109.5 . . ?
C11 C13 H13B 109.5 . . ?
H13A C13 H13B 109.5 . . ?
C11 C13 H13C 109.5 . . ?
H13A C13 H13C 109.5 . . ?
H13B C13 H13C 109.5 . . ?
C11 C14 H14A 109.5 . . ?
C11 C14 H14B 109.5 . . ?
H14A C14 H14B 109.5 . . ?
C11 C14 H14C 109.5 . . ?
H14A C14 H14C 109.5 . . ?
H14B C14 H14C 109.5 . . ?
C6 C15 N1 110.7(2) . . ?
C6 C15 H15A 109.5 . . ?
N1 C15 H15A 109.5 . . ?
C6 C15 H15B 109.5 . . ?
N1 C15 H15B 109.5 . . ?
H15A C15 H15B 108.1 . . ?
C17 C16 O3 121.4(3) . . ?
C17 C16 C21 120.3(2) . . ?
O3 C16 C21 118.4(2) . . ?
C16 C17 C18 119.5(3) . . ?
C16 C17 H17 120.3 . . ?
C18 C17 H17 120.3 . . ?
C19 C18 C17 120.4(3) . . ?
C19 C18 H18 119.8 . . ?
C17 C18 H18 119.8 . . ?
C18 C19 C20 120.1(3) . . ?
C18 C19 H19 120.0 . . ?
C20 C19 H19 120.0 . . ?
C21 C20 C19 119.8(3) . . ?
C21 C20 H20 120.1 . . ?
C19 C20 H20 120.1 . . ?
C20 C21 C16 119.9(2) . . ?
C20 C21 N1 123.2(3) . . ?
C16 C21 N1 116.8(2) . . ?
N1 C22 C24 113.5(2) . . ?
N1 C22 H22A 108.9 . . ?
C24 C22 H22A 108.9 . . ?
N1 C22 H22B 108.9 . . ?
C24 C22 H22B 108.9 . . ?
H22A C22 H22B 107.7 . . ?
O4 C23 C24 118.8(2) . . ?
O4 C23 C28 121.2(2) . . ?
C24 C23 C28 119.9(3) . . ?
C25 C24 C23 120.1(3) . . ?
C25 C24 C22 119.7(3) . . ?
C23 C24 C22 120.2(3) . . ?
C24 C25 C26 122.1(3) . . ?
C24 C25 H25 119.0 . . ?
C26 C25 H25 119.0 . . ?
C25 C26 C27 116.5(3) . . ?
C25 C26 C29 123.8(3) . . ?
C27 C26 C29 119.6(3) . . ?
C28 C27 C26 124.1(3) . . ?
C28 C27 H27 117.9 . . ?
C26 C27 H27 117.9 . . ?
C27 C28 C23 117.4(3) . . ?
C27 C28 C33 121.1(3) . . ?
C23 C28 C33 121.3(3) . . ?
C30 C29 C32 107.7(4) . . ?
C30 C29 C31 108.6(4) . . ?
C32 C29 C31 108.9(4) . . ?
C30 C29 C26 110.0(3) . . ?
C32 C29 C26 112.1(3) . . ?
C31 C29 C26 109.6(3) . . ?
C29 C30 H30A 109.5 . . ?
C29 C30 H30B 109.5 . . ?
H30A C30 H30B 109.5 . . ?
C29 C30 H30C 109.5 . . ?
H30A C30 H30C 109.5 . . ?
H30B C30 H30C 109.5 . . ?
C29 C31 H31A 109.5 . . ?
C29 C31 H31B 109.5 . . ?
H31A C31 H31B 109.5 . . ?
C29 C31 H31C 109.5 . . ?
H31A C31 H31C 109.5 . . ?
H31B C31 H31C 109.5 . . ?
C29 C32 H32A 109.5 . . ?
C29 C32 H32B 109.5 . . ?
H32A C32 H32B 109.5 . . ?
C29 C32 H32C 109.5 . . ?
H32A C32 H32C 109.5 . . ?
H32B C32 H32C 109.5 . . ?
C35 C33 C36 108.2(3) . . ?
C35 C33 C34 109.9(3) . . ?
C36 C33 C34 106.8(2) . . ?
C35 C33 C28 107.9(2) . . ?
C36 C33 C28 111.6(3) . . ?
C34 C33 C28 112.3(2) . . ?
C33 C34 H34A 109.5 . . ?
C33 C34 H34B 109.5 . . ?
H34A C34 H34B 109.5 . . ?
C33 C34 H34C 109.5 . . ?
H34A C34 H34C 109.5 . . ?
H34B C34 H34C 109.5 . . ?
C33 C35 H35A 109.5 . . ?
C33 C35 H35B 109.5 . . ?
H35A C35 H35B 109.5 . . ?
C33 C35 H35C 109.5 . . ?
H35A C35 H35C 109.5 . . ?
H35B C35 H35C 109.5 . . ?
C33 C36 H36A 109.5 . . ?
C33 C36 H36B 109.5 . . ?
H36A C36 H36B 109.5 . . ?
C33 C36 H36C 109.5 . . ?
H36A C36 H36C 109.5 . . ?
H36B C36 H36C 109.5 . . ?
O1 C37 C39 109.7(3) . . ?
O1 C37 C38 108.6(3) . . ?
C39 C37 C38 112.8(3) . . ?
O1 C37 H37 108.5 . . ?
C39 C37 H37 108.5 . . ?
C38 C37 H37 108.5 . . ?
C37 C38 H38A 109.5 . . ?
C37 C38 H38B 109.5 . . ?
H38A C38 H38B 109.5 . . ?
C37 C38 H38C 109.5 . . ?
H38A C38 H38C 109.5 . . ?
H38B C38 H38C 109.5 . . ?
C37 C39 H39A 109.5 . . ?
C37 C39 H39B 109.5 . . ?
H39A C39 H39B 109.5 . . ?
C37 C39 H39C 109.5 . . ?
H39A C39 H39C 109.5 . . ?
H39B C39 H39C 109.5 . . ?
C101 C100 H10D 109.5 . . ?
C101 C100 H10E 109.5 . . ?
H10D C100 H10E 109.5 . . ?
C101 C100 H10F 109.5 . . ?
H10D C100 H10F 109.5 . . ?
H10E C100 H10F 109.5 . . ?
C102 C101 C106 121.0(8) . . ?
C102 C101 C100 119.7(10) . . ?
C106 C101 C100 119.4(9) . . ?
C101 C102 C103 120.5(8) . . ?
C101 C102 H102 119.7 . . ?
C103 C102 H102 119.7 . . ?
C102 C103 C104 119.4(8) . . ?
C102 C103 H103 120.3 . . ?
C104 C103 H103 120.3 . . ?
C105 C104 C103 119.0(8) . . ?
C105 C104 H104 120.5 . . ?
C103 C104 H104 120.5 . . ?
C104 C105 C106 120.5(6) . . ?
C104 C105 H105 119.8 . . ?
C106 C105 H105 119.8 . . ?
C101 C106 C105 119.6(7) . . ?
C101 C106 H106 120.2 . . ?
C105 C106 H106 120.2 . . ?
C110 C108 C109 121(2) 3_655 . ?
C110 C108 C107 120(2) 3_655 . ?
C109 C108 C107 119(2) . . ?
C110 C109 C118 122.2(13) . . ?
C110 C109 C108 119.2(14) . . ?
C118 C109 C108 3(3) . . ?
C110 C109 H109 120.4 . . ?
C118 C109 H109 117.4 . . ?
C108 C109 H109 120.4 . . ?
C108 C110 C109 119.6(13) 3_655 . ?
C108 C110 C118 1(2) 3_655 3_655 ?
C109 C110 C118 121.0(11) . 3_655 ?
C108 C110 H110 120.2 3_655 . ?
C109 C110 H110 120.2 . . ?
C118 C110 H110 118.8 3_655 . ?
C109 C118 C110 117(2) . 3_655 ?
C109 C118 H118 121.6 . . ?
C110 C118 H118 121.6 3_655 . ?

loop_
_geom_bond_atom_site_label_1
_geom_bond_atom_site_label_2
_geom_bond_distance
_geom_bond_site_symmetry_2
_geom_bond_publ_flag
Zr1 O1 1.9178(19) . ?
Zr1 O4 1.9875(19) . ?
Zr1 O2 1.9949(19) . ?
Zr1 O3 2.1568(18) . ?
Zr1 O3 2.2686(18) 3_665 ?
Zr1 N1 2.438(2) . ?
Zr1 Zr1 3.6703(5) 3_665 ?
O1 C37 1.426(3) . ?
N1 C21 1.467(3) . ?
N1 C22 1.505(4) . ?
N1 C15 1.516(4) . ?
C1 O2 1.362(3) . ?
C1 C6 1.392(4) . ?
C1 C2 1.409(4) . ?
C2 C3 1.398(4) . ?
C2 C7 1.530(4) . ?
O3 C16 1.384(3) . ?
O3 Zr1 2.2686(18) 3_665 ?
C3 C4 1.393(4) . ?
C3 H3 0.9500 . ?
O4 C23 1.357(3) . ?
C4 C5 1.391(4) . ?
C4 C11 1.539(4) . ?
C5 C6 1.390(4) . ?
C5 H5 0.9500 . ?
C6 C15 1.503(4) . ?
C7 C10 1.537(4) . ?
C7 C8 1.539(4) . ?
C7 C9 1.540(4) . ?
C8 H8A 0.9800 . ?
C8 H8B 0.9800 . ?
C8 H8C 0.9800 . ?
C9 H9A 0.9800 . ?
C9 H9B 0.9800 . ?
C9 H9C 0.9800 . ?
C10 H10A 0.9800 . ?
C10 H10B 0.9800 . ?
C10 H10C 0.9800 . ?
C11 C12 1.531(4) . ?
C11 C14 1.531(4) . ?
C11 C13 1.531(5) . ?
C12 H12A 0.9800 . ?
C12 H12B 0.9800 . ?
C12 H12C 0.9800 . ?
C13 H13A 0.9800 . ?
C13 H13B 0.9800 . ?
C13 H13C 0.9800 . ?
C14 H14A 0.9800 . ?
C14 H14B 0.9800 . ?
C14 H14C 0.9800 . ?
C15 H15A 0.9900 . ?
C15 H15B 0.9900 . ?
C16 C17 1.384(4) . ?
C16 C21 1.389(4) . ?
C17 C18 1.389(4) . ?
C17 H17 0.9500 . ?
C18 C19 1.380(4) . ?
C18 H18 0.9500 . ?
C19 C20 1.387(4) . ?
C19 H19 0.9500 . ?
C20 C21 1.386(4) . ?
C20 H20 0.9500 . ?
C22 C24 1.511(4) . ?
C22 H22A 0.9900 . ?
C22 H22B 0.9900 . ?
C23 C24 1.402(4) . ?
C23 C28 1.415(4) . ?
C24 C25 1.387(4) . ?
C25 C26 1.391(4) . ?
C25 H25 0.9500 . ?
C26 C27 1.403(4) . ?
C26 C29 1.538(5) . ?
C27 C28 1.390(4) . ?
C27 H27 0.9500 . ?
C28 C33 1.539(4) . ?
C29 C30 1.526(6) . ?
C29 C32 1.529(5) . ?
C29 C31 1.530(6) . ?
C30 H30A 0.9800 . ?
C30 H30B 0.9800 . ?
C30 H30C 0.9800 . ?
C31 H31A 0.9800 . ?
C31 H31B 0.9800 . ?
C31 H31C 0.9800 . ?
C32 H32A 0.9800 . ?
C32 H32B 0.9800 . ?
C32 H32C 0.9800 . ?
C33 C35 1.535(4) . ?
C33 C36 1.537(4) . ?
C33 C34 1.538(4) . ?
C34 H34A 0.9800 . ?
C34 H34B 0.9800 . ?
C34 H34C 0.9800 . ?
C35 H35A 0.9800 . ?
C35 H35B 0.9800 . ?
C35 H35C 0.9800 . ?
C36 H36A 0.9800 . ?
C36 H36B 0.9800 . ?
C36 H36C 0.9800 . ?
C37 C39 1.503(5) . ?
C37 C38 1.520(5) . ?
C37 H37 1.0000 . ?
C38 H38A 0.9800 . ?
C38 H38B 0.9800 . ?
C38 H38C 0.9800 . ?
C39 H39A 0.9800 . ?
C39 H39B 0.9800 . ?
C39 H39C 0.9800 . ?
C100 C101 1.528(10) . ?
C100 H10D 0.9800 . ?
C100 H10E 0.9800 . ?
C100 H10F 0.9800 . ?
C101 C102 1.313(12) . ?
C101 C106 1.365(9) . ?
C102 C103 1.380(14) . ?
C102 H102 0.9500 . ?
C103 C104 1.393(11) . ?
C103 H103 0.9500 . ?
C104 C105 1.341(8) . ?
C104 H104 0.9500 . ?
C105 C106 1.379(8) . ?
C105 H105 0.9500 . ?
C106 H106 0.9500 . ?
C107 C108 1.53(3) . ?
C107 H10G 0.9800 . ?
C107 H10H 0.9800 . ?
C107 H10I 0.9800 . ?
C108 C110 1.36(3) 3_655 ?
C108 C109 1.38(3) . ?
C109 C110 1.374(7) . ?
C109 C118 1.37(2) . ?
C109 H109 0.9500 . ?
C110 C108 1.36(3) 3_655 ?
C110 C118 1.42(3) 3_655 ?
C110 H110 0.9500 . ?
C118 C110 1.42(3) 3_655 ?
C118 H118 0.9500 . ?
